data_2210030
loop_
_publ_author_name
'Wang, Zhen'
'Wang, Hua'
'Wang, Xiao-Lei'
'Liang, Shuang'
'Han, Jin-Yu'

_publ_section_title <i>catena</i>-Poly[[bis(imidazole-\k<i>N</i>)copper(II)]-\m-succinato-\k^2^<i>O</i>:<i>O</i>']
_journal_coeditor_code XU2076
_journal_issue 8
_journal_name_full 'Acta Crystallographica Section E'
_journal_page_first m1972
_journal_page_last m1973
_journal_paper_doi 10.1107/S1600536806028571
_journal_volume 62
_journal_year 2006
_chemical_formula_iupac '[Cu (C4 H4 O4) (C3 H4 N2)2]'
_chemical_formula_moiety 'C10 H12 Cu N4 O4'
_chemical_formula_sum 'C10 H12 Cu N4 O4'
_chemical_formula_weight 315.78
_chemical_name_systematic
;
catena-Poly[[bis(imidazole-\kN)copper(II)]-\m-succinato-\k^2^O:O']
;
_space_group_IT_number 14
_symmetry_cell_setting monoclinic
_symmetry_space_group_name_Hall '-P 2yn'
_symmetry_space_group_name_H-M 'P 1 21/n 1'
_atom_sites_solution_hydrogens geom
_atom_sites_solution_primary direct
_atom_sites_solution_secondary difmap
_cell_angle_alpha 90.00
_cell_angle_beta 108.154(2)
_cell_angle_gamma 90.00
_cell_formula_units_Z 4
_cell_length_a 9.6038(15)
_cell_length_b 10.4719(17)
_cell_length_c 12.790(2)
_cell_measurement_reflns_used 4001
_cell_measurement_temperature 294(2)
_cell_measurement_theta_max 25.0
_cell_measurement_theta_min 2.6
_cell_volume 1222.3(3)
_computing_cell_refinement 'SAINT (Siemens, 1996)'
_computing_data_collection 'SMART (Siemens, 1996)'
_computing_data_reduction SAINT
_computing_molecular_graphics 'SHELXTL (Sheldrick, 1997b)'
_computing_publication_material SHELXTL
_computing_structure_refinement 'SHELXL97 (Sheldrick, 1997a)'
_computing_structure_solution 'SHELXS97 (Sheldrick, 1997a)'
_diffrn_ambient_temperature 294(2)
_diffrn_measured_fraction_theta_full 1.00
_diffrn_measured_fraction_theta_max 1.00
_diffrn_measurement_device_type 'Siemens SMART CCD area-detector'
_diffrn_measurement_method '\f and \w'
_diffrn_radiation_monochromator graphite
_diffrn_radiation_source 'fine-focus sealed tube'
_diffrn_radiation_type MoK\a
_diffrn_radiation_wavelength 0.71073
_diffrn_reflns_av_R_equivalents 0.051
_diffrn_reflns_av_sigmaI/netI 0.041
_diffrn_reflns_limit_h_max 8
_diffrn_reflns_limit_h_min -11
_diffrn_reflns_limit_k_max 12
_diffrn_reflns_limit_k_min -10
_diffrn_reflns_limit_l_max 15
_diffrn_reflns_limit_l_min -14
_diffrn_reflns_number 6063
_diffrn_reflns_theta_full 25.0
_diffrn_reflns_theta_max 25.0
_diffrn_reflns_theta_min 2.3
_diffrn_standards_interval_count 0
_diffrn_standards_interval_time 0
_diffrn_standards_number 0
_exptl_absorpt_coefficient_mu 1.803
_exptl_absorpt_correction_T_max 0.695
_exptl_absorpt_correction_T_min 0.635
_exptl_absorpt_correction_type multi-scan
_exptl_absorpt_process_details '(SADABS; Sheldrick, 1996)'
_exptl_crystal_colour blue
_exptl_crystal_density_diffrn 1.716
_exptl_crystal_density_method 'not measured'
_exptl_crystal_description block
_exptl_crystal_F_000 644
_exptl_crystal_size_max 0.26
_exptl_crystal_size_mid 0.22
_exptl_crystal_size_min 0.20
_refine_diff_density_max 0.26
_refine_diff_density_min -0.40
_refine_ls_extinction_method none
_refine_ls_goodness_of_fit_ref 1.096
_refine_ls_hydrogen_treatment constr
_refine_ls_matrix_type full
_refine_ls_number_parameters 172
_refine_ls_number_reflns 2155
_refine_ls_number_restraints 0
_refine_ls_restrained_S_all 1.096
_refine_ls_R_factor_all 0.033
_refine_ls_R_factor_gt 0.026
_refine_ls_shift/su_max 0.001
_refine_ls_shift/su_mean 0.000
_refine_ls_structure_factor_coef Fsqd
_refine_ls_weighting_details 'calc w=1/[\s^2^(Fo^2^)+(0.0378P)^2^+0.3267P] where P=(Fo^2^+2Fc^2^)/3'
_refine_ls_weighting_scheme calc
_refine_ls_wR_factor_gt 0.073
_refine_ls_wR_factor_ref 0.078
_reflns_number_gt 1859
_reflns_number_total 2155
_reflns_threshold_expression I>2\s(I)
_cod_data_source_file xu2076.cif
_cod_data_source_block I
_cod_depositor_comments
;
The following automatic conversions were performed:
'_symmetry_cell_setting' value 'Monoclinic' changed to 'monoclinic'
according to '/home/saulius/struct/CIF-dictionaries/cif_core.dic'
dictionary named 'cif_core.dic' version 2.4.1 from 2010-06-29.

Automatic conversion script
Id: cif_fix_enum 1527 2010-12-29 10:47:43Z saulius 

The following automatic conversions were performed:

'_symmetry_cell_setting' value 'Monoclinic' changed to 'monoclinic'
according to /home/saulius/struct/CIF-dictionaries/cif_core.dic
dictionary named 'cif_core.dic' version 2.4.1 from 2010-06-29.

Automatic conversion script
Id: cif_fix_values 1715 2011-07-08 13:25:40Z adriana 
;
_cod_original_sg_symbol_H-M 'P 21/n'
_cod_database_code 2210030
_cod_database_fobs_code 2210030

loop_
_symmetry_equiv_pos_as_xyz
'x, y, z'
'-x+1/2, y+1/2, -z+1/2'
'-x, -y, -z'
'x-1/2, -y-1/2, z-1/2'

loop_
_atom_site_type_symbol
_atom_site_label
_atom_site_fract_x
_atom_site_fract_y
_atom_site_fract_z
_atom_site_U_iso_or_equiv
_atom_site_adp_type
_atom_site_calc_flag
_atom_site_refinement_flags
_atom_site_occupancy
Cu Cu1 0.55291(3) 0.59745(3) 0.12974(2) 0.02422(13) Uani d . 1
O O1 0.64999(17) 0.48477(16) 0.04768(13) 0.0283(4) Uani d . 1
O O2 0.8701(2) 0.51986(18) 0.16808(14) 0.0401(5) Uani d . 1
O O3 1.03738(17) 0.20538(16) 0.27797(13) 0.0298(4) Uani d . 1
O O4 0.81240(18) 0.18046(16) 0.16343(14) 0.0334(4) Uani d . 1
N N1 0.4963(2) 0.4463(2) 0.20065(15) 0.0250(4) Uani d . 1
N N2 0.4966(2) 0.2554(2) 0.27081(17) 0.0347(5) Uani d . 1
H H2 0.5227 0.1784 0.2911 0.042 Uiso calc R 1
N N3 0.6115(2) 0.7564(2) 0.06892(16) 0.0270(5) Uani d . 1
N N4 0.6815(2) 0.9552(2) 0.06549(17) 0.0354(5) Uani d . 1
H H4 0.6929 1.0354 0.0802 0.043 Uiso calc R 1
C C1 0.7879(3) 0.4664(2) 0.08501(18) 0.0254(5) Uani d . 1
C C2 0.8511(3) 0.3714(2) 0.02246(19) 0.0296(6) Uani d . 1
H H2A 0.8825 0.4166 -0.0325 0.036 Uiso calc R 1
H H2B 0.7754 0.3113 -0.0155 0.036 Uiso calc R 1
H H3A 1.0196 0.2398 0.0547 0.036 Uiso d R 1
H H3B 1.0588 0.3574 0.1345 0.036 Uiso d R 1
C C3 0.9815(3) 0.2981(3) 0.0988(2) 0.0310(6) Uani d . 1
C C4 0.9398(3) 0.2224(2) 0.1853(2) 0.0259(5) Uani d . 1
C C5 0.5611(3) 0.3334(2) 0.21841(19) 0.0297(6) Uani d . 1
H H5 0.6419 0.3114 0.1968 0.036 Uiso calc R 1
C C6 0.3805(3) 0.3200(3) 0.2868(2) 0.0388(7) Uani d . 1
H H6 0.3141 0.2889 0.3202 0.047 Uiso calc R 1
C C7 0.3823(3) 0.4377(3) 0.2441(2) 0.0325(6) Uani d . 1
H H7 0.3166 0.5030 0.2441 0.039 Uiso calc R 1
C C8 0.6089(3) 0.8734(2) 0.1082(2) 0.0325(6) Uani d . 1
H H8 0.5620 0.8952 0.1593 0.039 Uiso calc R 1
C C9 0.7347(3) 0.8899(3) -0.0056(2) 0.0398(7) Uani d . 1
H H9 0.7899 0.9229 -0.0475 0.048 Uiso calc R 1
C C10 0.6914(3) 0.7672(3) -0.0032(2) 0.0329(6) Uani d . 1
H H10 0.7124 0.7005 -0.0440 0.040 Uiso calc R 1

loop_
_atom_site_aniso_label
_atom_site_aniso_U_11
_atom_site_aniso_U_22
_atom_site_aniso_U_33
_atom_site_aniso_U_12
_atom_site_aniso_U_13
_atom_site_aniso_U_23
Cu1 0.02504(19) 0.02027(19) 0.03010(18) 0.00085(11) 0.01258(13) -0.00106(11)
O1 0.0274(9) 0.0267(9) 0.0327(9) 0.0018(7) 0.0121(7) -0.0014(7)
O2 0.0440(11) 0.0307(11) 0.0377(10) -0.0006(9) 0.0010(8) -0.0083(8)
O3 0.0289(9) 0.0268(10) 0.0356(9) 0.0009(8) 0.0127(8) 0.0070(8)
O4 0.0280(9) 0.0271(10) 0.0476(10) -0.0037(8) 0.0152(8) -0.0004(8)
N1 0.0245(10) 0.0254(11) 0.0263(10) -0.0005(9) 0.0097(8) -0.0008(9)
N2 0.0389(12) 0.0256(12) 0.0362(11) 0.0014(10) 0.0065(10) 0.0097(9)
N3 0.0279(11) 0.0248(11) 0.0278(10) 0.0000(9) 0.0079(8) -0.0009(8)
N4 0.0408(13) 0.0198(11) 0.0413(12) -0.0028(10) 0.0064(10) 0.0011(10)
C1 0.0302(12) 0.0204(13) 0.0272(12) 0.0001(10) 0.0113(10) 0.0044(10)
C2 0.0316(13) 0.0324(14) 0.0284(12) 0.0029(11) 0.0144(10) 0.0011(11)
C3 0.0276(13) 0.0342(15) 0.0369(13) 0.0046(11) 0.0184(11) 0.0067(11)
C4 0.0289(12) 0.0154(12) 0.0381(13) 0.0020(10) 0.0174(11) -0.0025(10)
C5 0.0240(12) 0.0296(14) 0.0338(13) 0.0007(11) 0.0066(10) -0.0016(11)
C6 0.0402(15) 0.0414(18) 0.0389(14) -0.0039(13) 0.0181(12) 0.0065(13)
C7 0.0342(14) 0.0317(14) 0.0353(13) 0.0026(12) 0.0162(11) 0.0009(12)
C8 0.0370(14) 0.0266(14) 0.0335(13) 0.0034(12) 0.0103(11) 0.0003(11)
C9 0.0408(16) 0.0377(17) 0.0441(16) -0.0068(12) 0.0179(13) 0.0029(12)
C10 0.0374(14) 0.0302(15) 0.0336(13) -0.0044(11) 0.0146(11) -0.0034(11)

loop_
_atom_type_symbol
_atom_type_description
_atom_type_scat_dispersion_real
_atom_type_scat_dispersion_imag
_atom_type_scat_source
C C 0.0033 0.0016 'International Tables Vol C Tables 4.2.6.8 and 6.1.1.4'
H H 0.0000 0.0000 'International Tables Vol C Tables 4.2.6.8 and 6.1.1.4'
N N 0.0061 0.0033 'International Tables Vol C Tables 4.2.6.8 and 6.1.1.4'
O O 0.0106 0.0060 'International Tables Vol C Tables 4.2.6.8 and 6.1.1.4'
Cu Cu 0.3201 1.2651 'International Tables Vol C Tables 4.2.6.8 and 6.1.1.4'

loop_
_geom_angle_atom_site_label_1
_geom_angle_atom_site_label_2
_geom_angle_atom_site_label_3
_geom_angle_site_symmetry_3
_geom_angle
_geom_angle_publ_flag
N1 Cu1 N3 . 175.72(8) y
N1 Cu1 O1 . 90.47(7) y
N3 Cu1 O1 . 93.07(7) y
N1 Cu1 O3 2_655 87.16(7) y
N3 Cu1 O3 2_655 89.17(7) y
O1 Cu1 O3 2_655 176.16(7) y
C1 O1 Cu1 . 119.62(15) y
C4 O3 Cu1 2_645 107.31(14) y
C5 N1 C7 . 105.3(2) ?
C5 N1 Cu1 . 127.66(16) ?
C7 N1 Cu1 . 127.06(18) ?
C5 N2 C6 . 107.5(2) ?
C5 N2 H2 . 126.3 ?
C6 N2 H2 . 126.3 ?
C8 N3 C10 . 105.0(2) ?
C8 N3 Cu1 . 125.65(17) ?
C10 N3 Cu1 . 127.95(18) ?
C8 N4 C9 . 107.9(2) ?
C8 N4 H4 . 126.1 ?
C9 N4 H4 . 126.1 ?
O2 C1 O1 . 124.1(2) ?
O2 C1 C2 . 119.7(2) ?
O1 C1 C2 . 116.2(2) ?
C1 C2 C3 . 111.99(19) ?
C1 C2 H2A . 109.2 ?
C3 C2 H2A . 109.2 ?
C1 C2 H2B . 109.2 ?
C3 C2 H2B . 109.2 ?
H2A C2 H2B . 107.9 ?
C4 C3 C2 . 112.23(19) ?
C4 C3 H3A . 109.1 ?
C2 C3 H3A . 108.9 ?
C4 C3 H3B . 109.3 ?
C2 C3 H3B . 109.5 ?
H3A C3 H3B . 107.7 ?
O4 C4 O3 . 123.0(2) ?
O4 C4 C3 . 119.0(2) ?
O3 C4 C3 . 117.9(2) ?
N1 C5 N2 . 111.6(2) ?
N1 C5 H5 . 124.2 ?
N2 C5 H5 . 124.2 ?
C7 C6 N2 . 106.1(2) ?
C7 C6 H6 . 127.0 ?
N2 C6 H6 . 127.0 ?
C6 C7 N1 . 109.5(2) ?
C6 C7 H7 . 125.2 ?
N1 C7 H7 . 125.2 ?
N4 C8 N3 . 111.5(2) ?
N4 C8 H8 . 124.3 ?
N3 C8 H8 . 124.3 ?
C10 C9 N4 . 106.3(2) ?
C10 C9 H9 . 126.9 ?
N4 C9 H9 . 126.9 ?
C9 C10 N3 . 109.4(2) ?
C9 C10 H10 . 125.3 ?
N3 C10 H10 . 125.3 ?

loop_
_geom_bond_atom_site_label_1
_geom_bond_atom_site_label_2
_geom_bond_site_symmetry_2
_geom_bond_distance
_geom_bond_publ_flag
Cu1 N1 . 1.983(2) y
Cu1 N3 . 1.991(2) y
Cu1 O1 . 1.9933(16) y
Cu1 O3 2_655 2.0150(16) y
O1 C1 . 1.275(3) ?
O2 C1 . 1.242(3) ?
O3 C4 . 1.274(3) ?
O4 C4 . 1.247(3) ?
N1 C5 . 1.322(3) ?
N1 C7 . 1.377(3) ?
N2 C5 . 1.326(3) ?
N2 C6 . 1.372(3) ?
N2 H2 . 0.8600 ?
N3 C8 . 1.327(3) ?
N3 C10 . 1.376(3) ?
N4 C8 . 1.325(3) ?
N4 C9 . 1.358(4) ?
N4 H4 . 0.8600 ?
C1 C2 . 1.516(3) ?
C2 C3 . 1.533(3) ?
C2 H2A . 0.9700 ?
C2 H2B . 0.9700 ?
C3 C4 . 1.513(3) ?
C3 H3A . 0.9756 ?
C3 H3B . 0.9664 ?
C5 H5 . 0.9300 ?
C6 C7 . 1.351(4) ?
C6 H6 . 0.9300 ?
C7 H7 . 0.9300 ?
C8 H8 . 0.9300 ?
C9 C10 . 1.354(4) ?
C9 H9 . 0.9300 ?
C10 H10 . 0.9300 ?

loop_
_geom_hbond_atom_site_label_D
_geom_hbond_atom_site_label_H
_geom_hbond_atom_site_label_A
_geom_hbond_site_symmetry_A
_geom_hbond_distance_DH
_geom_hbond_distance_HA
_geom_hbond_distance_DA
_geom_hbond_angle_DHA
N2 H2 O2 2_645 0.86 1.94 2.777(3) 165
N4 H4 O4 1_565 0.86 2.00 2.781(3) 151

loop_
_geom_torsion_atom_site_label_1
_geom_torsion_atom_site_label_2
_geom_torsion_atom_site_label_3
_geom_torsion_atom_site_label_4
_geom_torsion_site_symmetry_1
_geom_torsion
N1 Cu1 O1 C1 . -96.92(17)
N3 Cu1 O1 C1 . 80.67(17)
O1 Cu1 N1 C5 . 25.23(19)
O1 Cu1 N1 C7 . -156.27(19)
O3 Cu1 N1 C7 2_655 26.75(19)
O1 Cu1 N3 C8 . -164.4(2)
O3 Cu1 N3 C8 2_655 12.5(2)
O1 Cu1 N3 C10 . -0.2(2)
O3 Cu1 N3 C10 2_655 176.7(2)
Cu1 O1 C1 O2 . -3.9(3)
Cu1 O1 C1 C2 . 175.41(15)
O2 C1 C2 C3 . 32.5(3)
O1 C1 C2 C3 . -146.8(2)
C1 C2 C3 C4 . 60.3(3)
Cu1 O3 C4 O4 2_645 2.3(3)
Cu1 O3 C4 C3 2_645 -178.28(16)
C2 C3 C4 O4 . 30.1(3)
C2 C3 C4 O3 . -149.3(2)
C7 N1 C5 N2 . -0.6(3)
Cu1 N1 C5 N2 . 178.13(15)
C6 N2 C5 N1 . 1.2(3)
C5 N2 C6 C7 . -1.2(3)
N2 C6 C7 N1 . 0.9(3)
C5 N1 C7 C6 . -0.2(3)
Cu1 N1 C7 C6 . -178.95(17)
C9 N4 C8 N3 . 0.1(3)
C10 N3 C8 N4 . 0.0(3)
Cu1 N3 C8 N4 . 167.08(16)
C8 N4 C9 C10 . -0.1(3)
N4 C9 C10 N3 . 0.1(3)
C8 N3 C10 C9 . 0.0(3)
Cu1 N3 C10 C9 . -166.75(18)
